data_2211913
loop_
_publ_author_name
'Morawitz, Thorsten'
'Lerner, Hans-Wolfram'
'Bolte, Michael'

_publ_section_title
;
 Tetrakis(tetrahydrofuran)lithium(I)
 \m~3~-iodo-tri-\m~2~-iodo-bis(triphenylphosphane)tricuprate(I)(2
 <i>Cu</i>---<i>Cu</i>) tetrahydrofuran solvate
;
_journal_coeditor_code NG2181
_journal_issue 1
_journal_name_full 'Acta Crystallographica Section E'
_journal_page_first m294
_journal_page_last m295
_journal_paper_doi 10.1107/S1600536806054638
_journal_volume 63
_journal_year 2007
_chemical_formula_iupac '[Li (C4 H8 O)4] [Cu3 I4 (C18 H15 P)2], C4 H8 O'
_chemical_formula_moiety 'C16 H32 Li O +, C36 H30 Cu3 I4 P2 -, C4 H8 O'
_chemical_formula_sum 'C56 H70 Cu3 I4 Li O5 P2'
_chemical_formula_weight 1590.22
_chemical_name_systematic
;
Tetrakis(tetrahydrofuran)lithium(I)
\m~3~-iodo-tri-\m~2~-iodo-bis(triphenylphosphane)tricuprate(I)(2 Cu---Cu)
tetrahydrofuran solvate
;
_space_group_IT_number 2
_symmetry_cell_setting triclinic
_symmetry_space_group_name_Hall '-P 1'
_symmetry_space_group_name_H-M 'P -1'
_atom_sites_solution_hydrogens geom
_atom_sites_solution_primary direct
_atom_sites_solution_secondary difmap
_audit_creation_method SHELXL-97
_cell_angle_alpha 87.782(6)
_cell_angle_beta 73.031(6)
_cell_angle_gamma 65.241(5)
_cell_formula_units_Z 2
_cell_length_a 12.1789(9)
_cell_length_b 13.9579(10)
_cell_length_c 20.8363(15)
_cell_measurement_reflns_used 30337
_cell_measurement_temperature 173(2)
_cell_measurement_theta_max 25.3
_cell_measurement_theta_min 2.4
_cell_volume 3062.1(4)
_computing_cell_refinement X-AREA
_computing_data_collection 'X-AREA (Stoe & Cie, 2001)'
_computing_data_reduction X-AREA
_computing_molecular_graphics 'XP in SHELXTL-Plus (Sheldrick, 1991)'
_computing_publication_material 'SHELXL97 and PLATON'
_computing_structure_refinement 'SHELXL97 (Sheldrick, 1997)'
_computing_structure_solution 'SHELXS97 (Sheldrick, 1997)'
_diffrn_ambient_temperature 173(2)
_diffrn_measured_fraction_theta_full 0.996
_diffrn_measured_fraction_theta_max 0.988
_diffrn_measurement_device_type 'Stoe IPDS-II two-circle'
_diffrn_measurement_method \w
_diffrn_radiation_monochromator graphite
_diffrn_radiation_source 'fine-focus sealed tube'
_diffrn_radiation_type MoK\a
_diffrn_radiation_wavelength 0.71073
_diffrn_reflns_av_R_equivalents 0.0909
_diffrn_reflns_av_sigmaI/netI 0.0671
_diffrn_reflns_limit_h_max 14
_diffrn_reflns_limit_h_min -14
_diffrn_reflns_limit_k_max 16
_diffrn_reflns_limit_k_min -16
_diffrn_reflns_limit_l_max 24
_diffrn_reflns_limit_l_min -24
_diffrn_reflns_number 35075
_diffrn_reflns_theta_full 25.00
_diffrn_reflns_theta_max 25.10
_diffrn_reflns_theta_min 2.35
_diffrn_standards_number 0
_exptl_absorpt_coefficient_mu 3.144
_exptl_absorpt_correction_T_max 0.5865
_exptl_absorpt_correction_T_min 0.5191
_exptl_absorpt_correction_type multi-scan
_exptl_absorpt_process_details '(MULABS; Spek, 2003; Blessing, 1995)'
_exptl_crystal_colour colourless
_exptl_crystal_density_diffrn 1.725
_exptl_crystal_density_method 'not measured'
_exptl_crystal_description block
_exptl_crystal_F_000 1556
_exptl_crystal_size_max 0.24
_exptl_crystal_size_mid 0.23
_exptl_crystal_size_min 0.19
_refine_diff_density_max 1.612
_refine_diff_density_min -1.731
_refine_ls_extinction_method none
_refine_ls_goodness_of_fit_ref 1.039
_refine_ls_hydrogen_treatment constr
_refine_ls_matrix_type full
_refine_ls_number_parameters 650
_refine_ls_number_reflns 10776
_refine_ls_number_restraints 45
_refine_ls_restrained_S_all 1.050
_refine_ls_R_factor_all 0.0807
_refine_ls_R_factor_gt 0.0592
_refine_ls_shift/su_max 0.001
_refine_ls_shift/su_mean 0.000
_refine_ls_structure_factor_coef Fsqd
_refine_ls_weighting_details 'calc w=1/[\s^2^(Fo^2^)+(0.0916P)^2^+2.3538P] where P=(Fo^2^+2Fc^2^)/3'
_refine_ls_weighting_scheme calc
_refine_ls_wR_factor_gt 0.1534
_refine_ls_wR_factor_ref 0.1651
_reflns_number_gt 7978
_reflns_number_total 10776
_reflns_threshold_expression I>2\s(I)
_cod_data_source_file ng2181.cif
_cod_data_source_block I
_cod_depositor_comments
;
The following automatic conversions were performed:
'_symmetry_cell_setting' value 'Triclinic' changed to 'triclinic'
according to '/home/saulius/struct/CIF-dictionaries/cif_core.dic'
dictionary named 'cif_core.dic' version 2.4.1 from 2010-06-29.

Automatic conversion script
Id: cif_fix_enum 1527 2010-12-29 10:47:43Z saulius 

The following automatic conversions were performed:

'_symmetry_cell_setting' value 'Triclinic' changed to 'triclinic'
according to /home/saulius/struct/CIF-dictionaries/cif_core.dic
dictionary named 'cif_core.dic' version 2.4.1 from 2010-06-29.

Automatic conversion script
Id: cif_fix_values 1715 2011-07-08 13:25:40Z adriana 
;
_cod_database_code 2211913
_cod_database_fobs_code 2211913

loop_
_symmetry_equiv_pos_as_xyz
'x, y, z'
'-x, -y, -z'

loop_
_atom_site_type_symbol
_atom_site_label
_atom_site_fract_x
_atom_site_fract_y
_atom_site_fract_z
_atom_site_U_iso_or_equiv
_atom_site_adp_type
_atom_site_calc_flag
_atom_site_refinement_flags
_atom_site_occupancy
_atom_site_disorder_assembly
_atom_site_disorder_group
I I1 0.87430(6) 0.07157(5) 0.20659(3) 0.06095(18) Uani d . 1 . .
I I2 0.57855(6) 0.22828(5) 0.08866(3) 0.05922(18) Uani d . 1 . .
I I3 0.60320(5) 0.39718(4) 0.25386(3) 0.05069(16) Uani d . 1 . .
I I4 0.45881(6) 0.17232(4) 0.29923(3) 0.05474(17) Uani d . 1 . .
P P1 0.6918(2) 0.19080(16) 0.40661(10) 0.0474(5) Uani d . 1 . .
P P2 0.2541(2) 0.45156(16) 0.22595(11) 0.0469(5) Uani d . 1 . .
Cu Cu1 0.66163(11) 0.20384(9) 0.30525(5) 0.0601(3) Uani d . 1 A .
Cu Cu2 0.44813(10) 0.32653(8) 0.21703(5) 0.0570(3) Uani d . 1 A .
Cu Cu3 0.6886(4) 0.2125(7) 0.17728(16) 0.0576(16) Uani d P 0.53(2) A 1
Cu Cu3' 0.6621(9) 0.1683(12) 0.1869(4) 0.084(4) Uani d P 0.47(2) A 2
C C11 0.8392(8) 0.1927(6) 0.4098(4) 0.0501(19) Uani d . 1 A .
C C12 0.9001(8) 0.1414(7) 0.4569(4) 0.056(2) Uani d . 1 . .
H H12 0.8656 0.1028 0.4886 0.068 Uiso calc R 1 A .
C C13 1.0121(9) 0.1468(9) 0.4576(5) 0.070(3) Uani d . 1 A .
H H13 1.0533 0.1119 0.4897 0.084 Uiso calc R 1 . .
C C14 1.0628(9) 0.2031(8) 0.4114(6) 0.069(3) Uani d . 1 . .
H H14 1.1382 0.2073 0.4122 0.083 Uiso calc R 1 A .
C C15 1.0030(10) 0.2538(9) 0.3634(5) 0.073(3) Uani d . 1 A .
H H15 1.0386 0.2911 0.3311 0.088 Uiso calc R 1 . .
C C16 0.8918(9) 0.2490(7) 0.3636(5) 0.060(2) Uani d . 1 . .
H H16 0.8503 0.2845 0.3318 0.072 Uiso calc R 1 A .
C C21 0.7013(8) 0.0661(6) 0.4414(4) 0.051(2) Uani d . 1 A .
C C22 0.7902(10) -0.0275(7) 0.4018(5) 0.065(2) Uani d . 1 . .
H H22 0.8437 -0.0248 0.3589 0.078 Uiso calc R 1 A .
C C23 0.8010(12) -0.1259(9) 0.4250(6) 0.078(3) Uani d . 1 A .
H H23 0.8617 -0.1899 0.3981 0.094 Uiso calc R 1 . .
C C24 0.7216(12) -0.1285(9) 0.4879(7) 0.084(4) Uani d . 1 . .
H H24 0.7292 -0.1948 0.5041 0.101 Uiso calc R 1 A .
C C25 0.6329(11) -0.0369(9) 0.5266(6) 0.076(3) Uani d . 1 A .
H H25 0.5778 -0.0396 0.5689 0.092 Uiso calc R 1 . .
C C26 0.6234(9) 0.0610(8) 0.5037(5) 0.066(2) Uani d . 1 . .
H H26 0.5630 0.1246 0.5311 0.079 Uiso calc R 1 A .
C C31 0.5693(8) 0.2944(6) 0.4728(4) 0.053(2) Uani d . 1 A .
C C32 0.5935(10) 0.3250(8) 0.5272(5) 0.066(2) Uani d . 1 . .
H H32 0.6758 0.2902 0.5323 0.080 Uiso calc R 1 A .
C C33 0.4979(12) 0.4067(9) 0.5749(6) 0.081(3) Uani d . 1 A .
H H33 0.5155 0.4263 0.6127 0.098 Uiso calc R 1 . .
C C34 0.3805(12) 0.4585(8) 0.5682(6) 0.080(3) Uani d . 1 . .
H H34 0.3154 0.5133 0.6013 0.096 Uiso calc R 1 A .
C C35 0.3567(10) 0.4305(9) 0.5127(6) 0.085(4) Uani d . 1 A .
H H35 0.2752 0.4678 0.5070 0.102 Uiso calc R 1 . .
C C36 0.4509(9) 0.3480(8) 0.4646(5) 0.065(2) Uani d . 1 . .
H H36 0.4333 0.3291 0.4267 0.078 Uiso calc R 1 A .
C C41 0.2477(8) 0.5683(6) 0.1812(4) 0.0483(18) Uani d . 1 A .
C C42 0.1485(10) 0.6688(7) 0.2028(6) 0.070(3) Uani d . 1 . .
H H42 0.0823 0.6798 0.2436 0.084 Uiso calc R 1 A .
C C43 0.1467(12) 0.7532(8) 0.1643(7) 0.082(4) Uani d . 1 A .
H H43 0.0782 0.8213 0.1788 0.098 Uiso calc R 1 . .
C C44 0.2421(12) 0.7393(9) 0.1059(7) 0.078(3) Uani d . 1 . .
H H44 0.2410 0.7977 0.0806 0.093 Uiso calc R 1 A .
C C45 0.3409(11) 0.6387(9) 0.0838(6) 0.073(3) Uani d . 1 A .
H H45 0.4063 0.6281 0.0428 0.087 Uiso calc R 1 . .
C C46 0.3441(9) 0.5541(7) 0.1214(5) 0.058(2) Uani d . 1 . .
H H46 0.4124 0.4860 0.1063 0.070 Uiso calc R 1 A .
C C51 0.1518(8) 0.4102(7) 0.1970(4) 0.054(2) Uani d . 1 A .
C C52 0.1736(9) 0.3033(8) 0.1998(5) 0.065(2) Uani d . 1 . .
H H52 0.2439 0.2542 0.2126 0.078 Uiso calc R 1 A .
C C53 0.0898(12) 0.2694(10) 0.1834(6) 0.083(3) Uani d . 1 A .
H H53 0.1044 0.1971 0.1851 0.100 Uiso calc R 1 . .
C C54 -0.0122(11) 0.3399(10) 0.1649(6) 0.084(3) Uani d . 1 . .
H H54 -0.0709 0.3176 0.1564 0.101 Uiso calc R 1 A .
C C55 -0.0287(11) 0.4437(10) 0.1587(6) 0.084(3) Uani d . 1 A .
H H55 -0.0959 0.4915 0.1431 0.100 Uiso calc R 1 . .
C C56 0.0506(9) 0.4787(9) 0.1749(5) 0.072(3) Uani d . 1 . .
H H56 0.0365 0.5507 0.1711 0.087 Uiso calc R 1 A .
C C61 0.1595(8) 0.5091(6) 0.3122(4) 0.051(2) Uani d . 1 A .
C C62 0.2145(10) 0.5429(9) 0.3499(5) 0.072(3) Uani d . 1 . .
H H62 0.2998 0.5337 0.3312 0.086 Uiso calc R 1 A .
C C63 0.1450(12) 0.5913(9) 0.4163(5) 0.081(3) Uani d . 1 A .
H H63 0.1831 0.6155 0.4419 0.097 Uiso calc R 1 . .
C C64 0.0231(12) 0.6033(8) 0.4435(5) 0.076(3) Uani d . 1 . .
H H64 -0.0226 0.6342 0.4885 0.091 Uiso calc R 1 A .
C C65 -0.0346(11) 0.5714(10) 0.4064(6) 0.090(4) Uani d . 1 A .
H H65 -0.1199 0.5811 0.4257 0.108 Uiso calc R 1 . .
C C66 0.0324(10) 0.5246(8) 0.3402(5) 0.067(2) Uani d . 1 . .
H H66 -0.0076 0.5034 0.3142 0.081 Uiso calc R 1 A .
Li Li1 0.7170(18) 0.7596(14) 0.1194(9) 0.072(4) Uani d . 1 . .
O O71 0.5546(6) 0.8655(5) 0.1187(4) 0.085(2) Uani d D 1 . .
C C72 0.5055(12) 0.9761(8) 0.1427(9) 0.118(5) Uani d D 1 . .
H H72A 0.5714 1.0026 0.1253 0.142 Uiso calc R 1 . .
H H72B 0.4782 0.9853 0.1926 0.142 Uiso calc R 1 . .
C C73 0.3927(17) 1.0359(6) 0.1163(14) 0.199(13) Uani d D 1 . .
H H73A 0.3233 1.0925 0.1505 0.238 Uiso calc R 1 . .
H H73B 0.4182 1.0681 0.0747 0.238 Uiso calc R 1 . .
C C74 0.3508(10) 0.9528(8) 0.1019(8) 0.106(4) Uani d D 1 . .
H H74A 0.3326 0.9613 0.0582 0.127 Uiso calc R 1 . .
H H74B 0.2732 0.9594 0.1378 0.127 Uiso calc R 1 . .
C C75 0.4591(11) 0.8466(7) 0.0998(9) 0.109(5) Uani d D 1 . .
H H75A 0.4289 0.8020 0.1316 0.131 Uiso calc R 1 . .
H H75B 0.4954 0.8094 0.0539 0.131 Uiso calc R 1 . .
O O81 0.8340(7) 0.8029(6) 0.0590(4) 0.080(2) Uani d D 1 . .
C C82 0.9507(12) 0.7942(15) 0.0684(9) 0.146(8) Uani d D 1 . .
H H82A 1.0109 0.7187 0.0646 0.175 Uiso calc R 1 . .
H H82B 0.9334 0.8268 0.1137 0.175 Uiso calc R 1 . .
C C83 1.0067(10) 0.8509(14) 0.0147(8) 0.124(6) Uani d D 1 . .
H H83A 1.0785 0.7994 -0.0215 0.149 Uiso calc R 1 . .
H H83B 1.0372 0.8949 0.0342 0.149 Uiso calc R 1 . .
C C84 0.8985(12) 0.9198(11) -0.0125(8) 0.112(5) Uani d D 1 . .
H H84A 0.8591 0.9939 0.0079 0.134 Uiso calc R 1 . .
H H84B 0.9296 0.9190 -0.0621 0.134 Uiso calc R 1 . .
C C85 0.8042(14) 0.8717(15) 0.0068(8) 0.140(8) Uani d D 1 . .
H H85A 0.7167 0.9282 0.0237 0.168 Uiso calc R 1 . .
H H85B 0.8104 0.8307 -0.0328 0.168 Uiso calc R 1 . .
O O91 0.7409(8) 0.7476(6) 0.2064(3) 0.088(2) Uani d D 1 . .
C C92 0.7349(16) 0.8435(10) 0.2377(6) 0.125(6) Uani d D 1 . .
H H92A 0.7072 0.9042 0.2108 0.150 Uiso calc R 1 . .
H H92B 0.8188 0.8312 0.2416 0.150 Uiso calc R 1 . .
C C93 0.6370(11) 0.8646(6) 0.3079(5) 0.091(4) Uani d D 1 . .
H H93A 0.6548 0.9012 0.3407 0.109 Uiso calc R 1 . .
H H93B 0.5496 0.9076 0.3061 0.109 Uiso calc R 1 . .
C C94 0.6556(14) 0.7522(8) 0.3263(4) 0.098(4) Uani d D 1 . .
H H94A 0.5766 0.7528 0.3576 0.118 Uiso calc R 1 . .
H H94B 0.7247 0.7204 0.3472 0.118 Uiso calc R 1 . .
C C95 0.6906(11) 0.6918(7) 0.2581(5) 0.084(3) Uani d D 1 . .
H H95A 0.7549 0.6183 0.2562 0.101 Uiso calc R 1 . .
H H95B 0.6146 0.6891 0.2516 0.101 Uiso calc R 1 . .
O O101 0.7295(7) 0.6319(5) 0.0802(3) 0.081(2) Uani d D 1 . .
C C102 0.6627(10) 0.5680(7) 0.1106(4) 0.075(3) Uani d D 1 . .
H H10A 0.5699 0.6107 0.1217 0.090 Uiso calc R 1 . .
H H10B 0.6827 0.5429 0.1527 0.090 Uiso calc R 1 . .
C C103 0.7055(15) 0.4746(9) 0.0604(6) 0.117(5) Uani d D 1 . .
H H10C 0.6329 0.4764 0.0471 0.141 Uiso calc R 1 . .
H H10D 0.7424 0.4071 0.0801 0.141 Uiso calc R 1 . .
C C104 0.8050(16) 0.4842(10) -0.0005(6) 0.141(7) Uani d D 1 . .
H H10E 0.8914 0.4332 -0.0011 0.169 Uiso calc R 1 . .
H H10F 0.7906 0.4706 -0.0429 0.169 Uiso calc R 1 . .
C C105 0.7888(14) 0.5974(9) 0.0079(5) 0.101(4) Uani d D 1 . .
H H10G 0.8722 0.6003 -0.0081 0.121 Uiso calc R 1 . .
H H10H 0.7340 0.6434 -0.0183 0.121 Uiso calc R 1 . .
O O111 0.3659(8) 0.8368(9) 0.2908(8) 0.169(5) Uani d D 1 . .
C C112 0.2716(12) 0.9459(9) 0.3148(12) 0.158(8) Uani d D 1 . .
H H11A 0.2738 0.9670 0.3590 0.190 Uiso calc R 1 . .
H H11B 0.2883 0.9955 0.2823 0.190 Uiso calc R 1 . .
C C113 0.1437(10) 0.9469(11) 0.3210(11) 0.161(9) Uani d D 1 . .
H H11E 0.1192 0.9694 0.2796 0.193 Uiso calc R 1 . .
H H11F 0.0771 0.9958 0.3600 0.193 Uiso calc R 1 . .
C C114 0.1623(13) 0.8331(14) 0.3309(9) 0.152(7) Uani d D 1 . .
H H11C 0.1128 0.8135 0.3080 0.182 Uiso calc R 1 . .
H H11D 0.1351 0.8237 0.3794 0.182 Uiso calc R 1 . .
C C115 0.3037(14) 0.7660(9) 0.2996(11) 0.151(8) Uani d D 1 . .
H H11G 0.3363 0.7115 0.3295 0.182 Uiso calc R 1 . .
H H11H 0.3202 0.7299 0.2556 0.182 Uiso calc R 1 . .

loop_
_atom_site_aniso_label
_atom_site_aniso_U_11
_atom_site_aniso_U_22
_atom_site_aniso_U_33
_atom_site_aniso_U_12
_atom_site_aniso_U_13
_atom_site_aniso_U_23
I1 0.0515(3) 0.0496(3) 0.0675(4) -0.0066(3) -0.0211(3) 0.0080(3)
I2 0.0715(4) 0.0561(3) 0.0468(3) -0.0221(3) -0.0220(3) 0.0122(2)
I3 0.0521(3) 0.0430(3) 0.0590(3) -0.0180(2) -0.0245(3) 0.0159(2)
I4 0.0611(3) 0.0547(3) 0.0601(3) -0.0297(3) -0.0300(3) 0.0263(3)
P1 0.0480(11) 0.0459(11) 0.0485(11) -0.0164(9) -0.0219(9) 0.0160(9)
P2 0.0464(11) 0.0426(10) 0.0519(11) -0.0151(9) -0.0226(9) 0.0150(9)
Cu1 0.0626(7) 0.0619(7) 0.0521(6) -0.0167(5) -0.0282(5) 0.0157(5)
Cu2 0.0502(6) 0.0529(6) 0.0594(6) -0.0110(5) -0.0225(5) 0.0158(5)
Cu3 0.0500(15) 0.062(3) 0.0524(14) -0.0133(14) -0.0209(11) 0.0111(12)
Cu3' 0.071(3) 0.091(6) 0.069(2) 0.000(3) -0.040(2) -0.003(3)
C11 0.053(5) 0.043(4) 0.056(5) -0.019(4) -0.021(4) 0.012(4)
C12 0.053(5) 0.066(5) 0.058(5) -0.028(4) -0.026(4) 0.022(4)
C13 0.065(6) 0.084(7) 0.067(6) -0.026(5) -0.039(5) 0.016(5)
C14 0.055(6) 0.074(6) 0.090(7) -0.031(5) -0.032(5) 0.011(5)
C15 0.074(7) 0.091(7) 0.057(5) -0.045(6) -0.008(5) 0.013(5)
C16 0.072(6) 0.057(5) 0.068(6) -0.036(5) -0.033(5) 0.015(4)
C21 0.057(5) 0.046(4) 0.062(5) -0.023(4) -0.036(4) 0.021(4)
C22 0.077(6) 0.055(5) 0.068(6) -0.023(5) -0.038(5) 0.017(4)
C23 0.099(8) 0.061(6) 0.093(8) -0.037(6) -0.056(7) 0.030(6)
C24 0.089(8) 0.064(7) 0.141(11) -0.046(6) -0.081(8) 0.057(7)
C25 0.071(7) 0.079(7) 0.093(7) -0.041(6) -0.037(6) 0.050(6)
C26 0.060(6) 0.064(6) 0.078(6) -0.027(5) -0.031(5) 0.028(5)
C31 0.059(5) 0.038(4) 0.060(5) -0.018(4) -0.024(4) 0.018(4)
C32 0.070(6) 0.067(6) 0.060(5) -0.026(5) -0.020(5) -0.002(5)
C33 0.082(8) 0.067(6) 0.080(7) -0.026(6) -0.009(6) -0.004(5)
C34 0.090(8) 0.052(6) 0.072(7) -0.020(6) -0.003(6) 0.014(5)
C35 0.054(6) 0.072(7) 0.094(8) -0.002(5) -0.012(6) 0.030(6)
C36 0.049(5) 0.068(6) 0.072(6) -0.018(5) -0.023(5) 0.022(5)
C41 0.051(5) 0.045(4) 0.059(5) -0.022(4) -0.030(4) 0.016(4)
C42 0.073(6) 0.046(5) 0.090(7) -0.019(5) -0.036(6) 0.020(5)
C43 0.100(9) 0.045(5) 0.123(10) -0.027(6) -0.075(8) 0.031(6)
C44 0.096(8) 0.070(7) 0.105(9) -0.049(6) -0.070(8) 0.049(6)
C45 0.076(7) 0.081(7) 0.081(7) -0.045(6) -0.040(6) 0.045(6)
C46 0.065(6) 0.058(5) 0.060(5) -0.030(4) -0.027(5) 0.013(4)
C51 0.053(5) 0.049(5) 0.055(5) -0.017(4) -0.016(4) 0.009(4)
C52 0.059(6) 0.062(6) 0.081(6) -0.027(5) -0.029(5) 0.009(5)
C53 0.100(9) 0.075(7) 0.084(7) -0.048(7) -0.021(7) -0.005(6)
C54 0.064(7) 0.089(8) 0.103(9) -0.034(6) -0.025(6) -0.014(7)
C55 0.063(6) 0.093(8) 0.099(8) -0.027(6) -0.039(6) -0.002(6)
C56 0.060(6) 0.080(7) 0.081(7) -0.027(5) -0.033(5) 0.009(5)
C61 0.053(5) 0.043(4) 0.044(4) -0.007(4) -0.017(4) 0.012(3)
C62 0.058(6) 0.078(7) 0.077(7) -0.022(5) -0.028(5) 0.004(5)
C63 0.091(8) 0.086(8) 0.061(6) -0.022(6) -0.038(6) -0.001(5)
C64 0.090(8) 0.064(6) 0.058(6) -0.020(6) -0.021(6) 0.008(5)
C65 0.063(7) 0.089(8) 0.088(8) -0.024(6) 0.008(6) -0.010(7)
C66 0.063(6) 0.077(6) 0.060(5) -0.030(5) -0.016(5) 0.002(5)
Li1 0.086(12) 0.062(9) 0.073(10) -0.035(9) -0.028(9) 0.016(8)
O71 0.086(5) 0.072(5) 0.119(6) -0.041(4) -0.052(5) 0.014(4)
C72 0.105(10) 0.081(9) 0.173(15) -0.024(8) -0.066(10) -0.025(9)
C73 0.158(16) 0.060(8) 0.43(4) -0.021(9) -0.21(2) 0.002(14)
C74 0.078(8) 0.088(9) 0.150(13) -0.022(7) -0.051(8) 0.017(8)
C75 0.089(9) 0.089(9) 0.162(14) -0.025(7) -0.075(9) 0.007(9)
O81 0.090(5) 0.092(5) 0.089(5) -0.054(4) -0.050(4) 0.037(4)
C82 0.086(10) 0.188(18) 0.196(18) -0.080(12) -0.069(11) 0.109(15)
C83 0.081(9) 0.160(15) 0.156(14) -0.068(10) -0.052(9) 0.083(12)
C84 0.107(11) 0.110(11) 0.136(12) -0.063(9) -0.040(9) 0.044(9)
C85 0.142(14) 0.23(2) 0.127(12) -0.129(15) -0.085(11) 0.116(14)
O91 0.101(6) 0.096(6) 0.088(5) -0.055(5) -0.040(5) 0.025(4)
C92 0.162(16) 0.123(13) 0.135(13) -0.104(13) -0.042(12) 0.016(10)
C93 0.099(9) 0.080(8) 0.109(9) -0.031(7) -0.063(8) 0.015(7)
C94 0.137(12) 0.084(8) 0.081(8) -0.049(8) -0.043(8) 0.020(6)
C95 0.078(7) 0.070(7) 0.103(9) -0.032(6) -0.025(6) 0.024(6)
O101 0.098(6) 0.073(5) 0.085(5) -0.052(4) -0.026(4) 0.018(4)
C102 0.085(7) 0.078(7) 0.090(7) -0.053(6) -0.039(6) 0.029(6)
C103 0.140(14) 0.107(11) 0.114(11) -0.076(11) -0.016(10) -0.007(9)
C104 0.20(2) 0.159(17) 0.120(13) -0.125(16) -0.047(13) 0.001(11)
C105 0.122(11) 0.098(9) 0.091(9) -0.061(9) -0.024(8) 0.004(7)
O111 0.089(8) 0.137(11) 0.238(16) -0.018(8) -0.033(9) 0.004(10)
C112 0.094(12) 0.088(11) 0.27(3) -0.030(9) -0.037(14) -0.020(13)
C113 0.083(11) 0.129(15) 0.25(2) -0.014(10) -0.068(13) -0.059(15)
C114 0.131(16) 0.21(2) 0.128(14) -0.100(17) -0.011(12) 0.009(14)
C115 0.126(15) 0.115(13) 0.26(2) -0.058(12) -0.115(17) 0.058(15)

loop_
_atom_type_symbol
_atom_type_description
_atom_type_scat_dispersion_real
_atom_type_scat_dispersion_imag
_atom_type_scat_source
C C 0.0033 0.0016 'International Tables Vol C Tables 4.2.6.8 and 6.1.1.4'
H H 0.0000 0.0000 'International Tables Vol C Tables 4.2.6.8 and 6.1.1.4'
Cu Cu 0.3201 1.2651 'International Tables Vol C Tables 4.2.6.8 and 6.1.1.4'
I I -0.4742 1.8119 'International Tables Vol C Tables 4.2.6.8 and 6.1.1.4'
Li Li -0.0003 0.0001 'International Tables Vol C Tables 4.2.6.8 and 6.1.1.4'
O O 0.0106 0.0060 'International Tables Vol C Tables 4.2.6.8 and 6.1.1.4'
P P 0.1023 0.0942 'International Tables Vol C Tables 4.2.6.8 and 6.1.1.4'

loop_
_geom_angle_atom_site_label_1
_geom_angle_atom_site_label_2
_geom_angle_atom_site_label_3
_geom_angle
Cu3' I1 Cu3 18.4(3)
Cu3' I1 Cu1 57.37(10)
Cu3 I1 Cu1 58.90(8)
Cu3' I2 Cu3 18.3(3)
Cu3' I2 Cu2 57.32(10)
Cu3 I2 Cu2 57.97(8)
Cu3 I3 Cu1 56.69(12)
Cu3 I3 Cu2 55.90(13)
Cu1 I3 Cu2 77.60(3)
Cu2 I4 Cu1 79.30(4)
Cu2 I4 Cu3' 54.3(2)
Cu1 I4 Cu3' 54.0(2)
C11 P1 C21 102.4(4)
C11 P1 C31 103.4(4)
C21 P1 C31 104.7(4)
C11 P1 Cu1 115.8(3)
C21 P1 Cu1 113.2(3)
C31 P1 Cu1 115.6(3)
C51 P2 C61 103.3(4)
C51 P2 C41 103.5(4)
C61 P2 C41 102.7(4)
C51 P2 Cu2 116.1(3)
C61 P2 Cu2 113.8(3)
C41 P2 Cu2 115.7(3)
P1 Cu1 Cu3' 165.4(3)
P1 Cu1 Cu3 164.73(17)
Cu3' Cu1 Cu3 18.0(3)
P1 Cu1 I4 114.73(7)
Cu3' Cu1 I4 65.6(4)
Cu3 Cu1 I4 79.9(2)
P1 Cu1 I1 111.99(7)
Cu3' Cu1 I1 56.77(13)
Cu3 Cu1 I1 56.23(8)
I4 Cu1 I1 109.27(4)
P1 Cu1 I3 117.86(7)
Cu3' Cu1 I3 75.6(4)
Cu3 Cu1 I3 61.0(2)
I4 Cu1 I3 98.87(4)
I1 Cu1 I3 102.78(4)
P2 Cu2 Cu3' 168.2(2)
P2 Cu2 Cu3 163.04(19)
Cu3' Cu2 Cu3 18.1(3)
P2 Cu2 I4 115.69(7)
Cu3' Cu2 I4 66.2(4)
Cu3 Cu2 I4 81.16(19)
P2 Cu2 I2 112.92(7)
Cu3' Cu2 I2 56.66(12)
Cu3 Cu2 I2 56.88(10)
I4 Cu2 I2 106.61(4)
P2 Cu2 I3 114.64(7)
Cu3' Cu2 I3 75.5(4)
Cu3 Cu2 I3 61.3(2)
I4 Cu2 I3 99.63(4)
I2 Cu2 I3 106.08(4)
I1 Cu3 I2 136.0(3)
I1 Cu3 Cu2 145.6(3)
I2 Cu3 Cu2 65.15(10)
I1 Cu3 Cu1 64.87(9)
I2 Cu3 Cu1 143.8(3)
Cu2 Cu3 Cu1 83.88(11)
I1 Cu3 I3 110.0(2)
I2 Cu3 I3 113.66(19)
Cu2 Cu3 I3 62.83(12)
Cu1 Cu3 I3 62.27(12)
I2 Cu3' I1 137.6(5)
I2 Cu3' Cu2 66.03(12)
I1 Cu3' Cu2 148.7(5)
I2 Cu3' Cu1 150.5(4)
I1 Cu3' Cu1 65.86(11)
Cu2 Cu3' Cu1 85.92(14)
I2 Cu3' I4 108.4(4)
I1 Cu3' I4 112.2(4)
Cu2 Cu3' I4 59.5(2)
Cu1 Cu3' I4 60.4(3)
C16 C11 C12 119.1(8)
C16 C11 P1 118.3(6)
C12 C11 P1 122.6(6)
C13 C12 C11 120.1(8)
C13 C12 H12 120.0
C11 C12 H12 120.0
C14 C13 C12 120.1(8)
C14 C13 H13 120.0
C12 C13 H13 120.0
C13 C14 C15 120.2(9)
C13 C14 H14 119.9
C15 C14 H14 119.9
C16 C15 C14 119.3(9)
C16 C15 H15 120.3
C14 C15 H15 120.3
C15 C16 C11 121.2(8)
C15 C16 H16 119.4
C11 C16 H16 119.4
C22 C21 C26 119.3(8)
C22 C21 P1 117.2(7)
C26 C21 P1 123.4(7)
C21 C22 C23 120.1(10)
C21 C22 H22 119.9
C23 C22 H22 119.9
C24 C23 C22 119.2(11)
C24 C23 H23 120.4
C22 C23 H23 120.4
C25 C24 C23 120.9(9)
C25 C24 H24 119.6
C23 C24 H24 119.6
C24 C25 C26 119.8(10)
C24 C25 H25 120.1
C26 C25 H25 120.1
C21 C26 C25 120.6(10)
C21 C26 H26 119.7
C25 C26 H26 119.7
C32 C31 C36 119.3(9)
C32 C31 P1 122.7(7)
C36 C31 P1 117.9(7)
C31 C32 C33 120.4(10)
C31 C32 H32 119.8
C33 C32 H32 119.8
C34 C33 C32 120.9(12)
C34 C33 H33 119.6
C32 C33 H33 119.6
C33 C34 C35 119.0(11)
C33 C34 H34 120.5
C35 C34 H34 120.5
C34 C35 C36 121.0(10)
C34 C35 H35 119.5
C36 C35 H35 119.5
C31 C36 C35 119.4(10)
C31 C36 H36 120.3
C35 C36 H36 120.3
C46 C41 C42 119.1(8)
C46 C41 P2 117.9(6)
C42 C41 P2 122.9(7)
C41 C42 C43 119.8(11)
C41 C42 H42 120.1
C43 C42 H42 120.1
C44 C43 C42 121.0(11)
C44 C43 H43 119.5
C42 C43 H43 119.5
C43 C44 C45 119.3(9)
C43 C44 H44 120.3
C45 C44 H44 120.3
C46 C45 C44 120.4(10)
C46 C45 H45 119.8
C44 C45 H45 119.8
C45 C46 C41 120.4(9)
C45 C46 H46 119.8
C41 C46 H46 119.8
C56 C51 C52 118.3(9)
C56 C51 P2 124.2(7)
C52 C51 P2 117.4(6)
C51 C52 C53 119.4(9)
C51 C52 H52 120.3
C53 C52 H52 120.3
C54 C53 C52 120.7(11)
C54 C53 H53 119.6
C52 C53 H53 119.6
C53 C54 C55 119.3(10)
C53 C54 H54 120.4
C55 C54 H54 120.4
C56 C55 C54 121.0(11)
C56 C55 H55 119.5
C54 C55 H55 119.5
C55 C56 C51 121.1(11)
C55 C56 H56 119.5
C51 C56 H56 119.5
C62 C61 C66 119.3(8)
C62 C61 P2 117.6(7)
C66 C61 P2 123.0(7)
C61 C62 C63 120.4(10)
C61 C62 H62 119.8
C63 C62 H62 119.8
C64 C63 C62 119.8(11)
C64 C63 H63 120.1
C62 C63 H63 120.1
C65 C64 C63 120.8(11)
C65 C64 H64 119.6
C63 C64 H64 119.6
C64 C65 C66 120.1(11)
C64 C65 H65 120.0
C66 C65 H65 120.0
C65 C66 C61 119.5(10)
C65 C66 H66 120.2
C61 C66 H66 120.2
O91 Li1 O81 111.0(10)
O91 Li1 O71 113.8(10)
O81 Li1 O71 104.0(8)
O91 Li1 O101 113.7(9)
O81 Li1 O101 109.0(10)
O71 Li1 O101 104.6(9)
C72 O71 C75 110.1(6)
C72 O71 Li1 123.9(7)
C75 O71 Li1 125.8(7)
O71 C72 C73 106.1(6)
O71 C72 H72A 110.5
C73 C72 H72A 110.5
O71 C72 H72B 110.5
C73 C72 H72B 110.5
H72A C72 H72B 108.7
C74 C73 C72 105.2(6)
C74 C73 H73A 110.7
C72 C73 H73A 110.7
C74 C73 H73B 110.7
C72 C73 H73B 110.7
H73A C73 H73B 108.8
C73 C74 C75 106.3(5)
C73 C74 H74A 110.5
C75 C74 H74A 110.5
C73 C74 H74B 110.5
C75 C74 H74B 110.5
H74A C74 H74B 108.7
O71 C75 C74 107.7(6)
O71 C75 H75A 110.2
C74 C75 H75A 110.2
O71 C75 H75B 110.2
C74 C75 H75B 110.2
H75A C75 H75B 108.5
C82 O81 C85 110.0(5)
C82 O81 Li1 124.7(7)
C85 O81 Li1 123.7(8)
O81 C82 C83 108.0(6)
O81 C82 H82A 110.1
C83 C82 H82A 110.1
O81 C82 H82B 110.1
C83 C82 H82B 110.1
H82A C82 H82B 108.4
C82 C83 C84 105.0(6)
C82 C83 H83A 110.7
C84 C83 H83A 110.7
C82 C83 H83B 110.7
C84 C83 H83B 110.7
H83A C83 H83B 108.8
C85 C84 C83 105.4(6)
C85 C84 H84A 110.7
C83 C84 H84A 110.7
C85 C84 H84B 110.7
C83 C84 H84B 110.7
H84A C84 H84B 108.8
O81 C85 C84 107.6(6)
O81 C85 H85A 110.2
C84 C85 H85A 110.2
O81 C85 H85B 110.2
C84 C85 H85B 110.2
H85A C85 H85B 108.5
C95 O91 C92 109.6(5)
C95 O91 Li1 124.4(8)
C92 O91 Li1 115.5(9)
O91 C92 C93 104.9(6)
O91 C92 H92A 110.8
C93 C92 H92A 110.8
O91 C92 H92B 110.8
C93 C92 H92B 110.8
H92A C92 H92B 108.9
C94 C93 C92 102.6(6)
C94 C93 H93A 111.2
C92 C93 H93A 111.2
C94 C93 H93B 111.2
C92 C93 H93B 111.2
H93A C93 H93B 109.2
C93 C94 C95 103.4(5)
C93 C94 H94A 111.1
C95 C94 H94A 111.1
C93 C94 H94B 111.1
C95 C94 H94B 111.1
H94A C94 H94B 109.1
O91 C95 C94 107.4(6)
O91 C95 H95A 110.2
C94 C95 H95A 110.2
O91 C95 H95B 110.2
C94 C95 H95B 110.2
H95A C95 H95B 108.5
C102 O101 C105 108.8(5)
C102 O101 Li1 127.6(7)
C105 O101 Li1 122.4(7)
O101 C102 C103 107.8(5)
O101 C102 H10A 110.1
C103 C102 H10A 110.1
O101 C102 H10B 110.1
C103 C102 H10B 110.1
H10A C102 H10B 108.5
C102 C103 C104 106.3(5)
C102 C103 H10C 110.5
C104 C103 H10C 110.5
C102 C103 H10D 110.5
C104 C103 H10D 110.5
H10C C103 H10D 108.7
C105 C104 C103 105.1(6)
C105 C104 H10E 110.7
C103 C104 H10E 110.7
C105 C104 H10F 110.7
C103 C104 H10F 110.7
H10E C104 H10F 108.8
O101 C105 C104 106.1(6)
O101 C105 H10G 110.5
C104 C105 H10G 110.5
O101 C105 H10H 110.5
C104 C105 H10H 110.5
H10G C105 H10H 108.7
C115 O111 C112 110.1(6)
C113 C112 O111 106.0(7)
C113 C112 H11A 110.5
O111 C112 H11A 110.5
C113 C112 H11B 110.5
O111 C112 H11B 110.5
H11A C112 H11B 108.7
C112 C113 C114 105.0(6)
C112 C113 H11E 110.8
C114 C113 H11E 110.8
C112 C113 H11F 110.8
C114 C113 H11F 110.8
H11E C113 H11F 108.8
C113 C114 C115 105.0(6)
C113 C114 H11C 110.7
C115 C114 H11C 110.7
C113 C114 H11D 110.7
C115 C114 H11D 110.7
H11C C114 H11D 108.8
O111 C115 C114 107.4(6)
O111 C115 H11G 110.2
C114 C115 H11G 110.2
O111 C115 H11H 110.2
C114 C115 H11H 110.2
H11G C115 H11H 108.5

loop_
_geom_bond_atom_site_label_1
_geom_bond_atom_site_label_2
_geom_bond_distance
I1 Cu3' 2.514(5)
I1 Cu3 2.519(3)
I1 Cu1 2.7430(13)
I2 Cu3' 2.510(5)
I2 Cu3 2.534(4)
I2 Cu2 2.7453(13)
I3 Cu3 2.716(8)
I3 Cu1 2.7475(12)
I3 Cu2 2.7555(13)
I4 Cu2 2.6821(11)
I4 Cu1 2.7215(13)
I4 Cu3' 2.850(16)
P1 C11 1.827(9)
P1 C21 1.831(8)
P1 C31 1.835(9)
P1 Cu1 2.235(2)
P2 C51 1.821(9)
P2 C61 1.825(8)
P2 C41 1.830(8)
P2 Cu2 2.231(2)
Cu1 Cu3' 2.531(4)
Cu1 Cu3 2.594(3)
Cu2 Cu3' 2.529(4)
Cu2 Cu3 2.565(3)
C11 C16 1.398(12)
C11 C12 1.397(11)
C12 C13 1.401(13)
C12 H12 0.9500
C13 C14 1.389(14)
C13 H13 0.9500
C14 C15 1.403(14)
C14 H14 0.9500
C15 C16 1.384(14)
C15 H15 0.9500
C16 H16 0.9500
C21 C22 1.392(13)
C21 C26 1.385(13)
C22 C23 1.405(13)
C22 H22 0.9500
C23 C24 1.393(17)
C23 H23 0.9500
C24 C25 1.366(17)
C24 H24 0.9500
C25 C26 1.399(13)
C25 H25 0.9500
C26 H26 0.9500
C31 C32 1.376(13)
C31 C36 1.378(12)
C32 C33 1.395(15)
C32 H32 0.9500
C33 C34 1.353(17)
C33 H33 0.9500
C34 C35 1.378(17)
C34 H34 0.9500
C35 C36 1.399(16)
C35 H35 0.9500
C36 H36 0.9500
C41 C46 1.393(13)
C41 C42 1.394(13)
C42 C43 1.395(14)
C42 H42 0.9500
C43 C44 1.369(17)
C43 H43 0.9500
C44 C45 1.394(16)
C44 H44 0.9500
C45 C46 1.384(12)
C45 H45 0.9500
C46 H46 0.9500
C51 C56 1.398(13)
C51 C52 1.404(13)
C52 C53 1.415(15)
C52 H52 0.9500
C53 C54 1.374(17)
C53 H53 0.9500
C54 C55 1.384(17)
C54 H54 0.9500
C55 C56 1.372(15)
C55 H55 0.9500
C56 H56 0.9500
C61 C62 1.373(13)
C61 C66 1.410(13)
C62 C63 1.413(15)
C62 H62 0.9500
C63 C64 1.365(16)
C63 H63 0.9500
C64 C65 1.377(17)
C64 H64 0.9500
C65 C66 1.401(15)
C65 H65 0.9500
C66 H66 0.9500
Li1 O91 1.909(18)
Li1 O81 1.895(19)
Li1 O71 1.914(19)
Li1 O101 1.920(19)
O71 C72 1.451(8)
O71 C75 1.451(8)
C72 C73 1.527(8)
C72 H72A 0.9900
C72 H72B 0.9900
C73 C74 1.519(8)
C73 H73A 0.9900
C73 H73B 0.9900
C74 C75 1.508(8)
C74 H74A 0.9900
C74 H74B 0.9900
C75 H75A 0.9900
C75 H75B 0.9900
O81 C82 1.446(8)
O81 C85 1.446(8)
C82 C83 1.510(8)
C82 H82A 0.9900
C82 H82B 0.9900
C83 C84 1.522(8)
C83 H83A 0.9900
C83 H83B 0.9900
C84 C85 1.512(8)
C84 H84A 0.9900
C84 H84B 0.9900
C85 H85A 0.9900
C85 H85B 0.9900
O91 C95 1.448(8)
O91 C92 1.477(8)
C92 C93 1.540(9)
C92 H92A 0.9900
C92 H92B 0.9900
C93 C94 1.537(8)
C93 H93A 0.9900
C93 H93B 0.9900
C94 C95 1.532(8)
C94 H94A 0.9900
C94 H94B 0.9900
C95 H95A 0.9900
C95 H95B 0.9900
O101 C102 1.456(8)
O101 C105 1.468(8)
C102 C103 1.512(8)
C102 H10A 0.9900
C102 H10B 0.9900
C103 C104 1.523(8)
C103 H10C 0.9900
C103 H10D 0.9900
C104 C105 1.518(8)
C104 H10E 0.9900
C104 H10F 0.9900
C105 H10G 0.9900
C105 H10H 0.9900
O111 C115 1.455(9)
O111 C112 1.465(9)
C112 C113 1.518(9)
C112 H11A 0.9900
C112 H11B 0.9900
C113 C114 1.523(9)
C113 H11E 0.9900
C113 H11F 0.9900
C114 C115 1.519(9)
C114 H11C 0.9900
C114 H11D 0.9900
C115 H11G 0.9900
C115 H11H 0.9900

loop_
_geom_torsion_atom_site_label_1
_geom_torsion_atom_site_label_2
_geom_torsion_atom_site_label_3
_geom_torsion_atom_site_label_4
_geom_torsion
C11 P1 Cu1 Cu3' 83.8(18)
C21 P1 Cu1 Cu3' -34.2(18)
C31 P1 Cu1 Cu3' -155.0(18)
C11 P1 Cu1 Cu3 9.2(9)
C21 P1 Cu1 Cu3 -108.7(9)
C31 P1 Cu1 Cu3 130.4(9)
C11 P1 Cu1 I4 171.6(3)
C21 P1 Cu1 I4 53.7(3)
C31 P1 Cu1 I4 -67.1(3)
C11 P1 Cu1 I1 46.3(3)
C21 P1 Cu1 I1 -71.6(3)
C31 P1 Cu1 I1 167.6(3)
C11 P1 Cu1 I3 -72.5(3)
C21 P1 Cu1 I3 169.5(3)
C31 P1 Cu1 I3 48.7(3)
Cu2 I4 Cu1 P1 142.71(8)
Cu3' I4 Cu1 P1 -163.9(4)
Cu2 I4 Cu1 Cu3' -53.4(4)
Cu2 I4 Cu1 Cu3 -41.93(17)
Cu3' I4 Cu1 Cu3 11.4(2)
Cu2 I4 Cu1 I1 -90.59(4)
Cu3' I4 Cu1 I1 -37.2(4)
Cu2 I4 Cu1 I3 16.37(4)
Cu3' I4 Cu1 I3 69.7(4)
Cu3' I1 Cu1 P1 169.4(6)
Cu3 I1 Cu1 P1 -169.0(3)
Cu3 I1 Cu1 Cu3' 21.6(3)
Cu3' I1 Cu1 Cu3 -21.6(3)
Cu3' I1 Cu1 I4 41.2(6)
Cu3 I1 Cu1 I4 62.8(3)
Cu3' I1 Cu1 I3 -63.1(6)
Cu3 I1 Cu1 I3 -41.5(3)
Cu3 I3 Cu1 P1 162.67(19)
Cu2 I3 Cu1 P1 -140.17(8)
Cu3 I3 Cu1 Cu3' -11.3(2)
Cu2 I3 Cu1 Cu3' 45.8(3)
Cu2 I3 Cu1 Cu3 57.16(17)
Cu3 I3 Cu1 I4 -73.18(17)
Cu2 I3 Cu1 I4 -16.02(4)
Cu3 I3 Cu1 I1 39.02(17)
Cu2 I3 Cu1 I1 96.18(4)
C51 P2 Cu2 Cu3' 28(2)
C61 P2 Cu2 Cu3' 148(2)
C41 P2 Cu2 Cu3' -94(2)
C51 P2 Cu2 Cu3 104.2(8)
C61 P2 Cu2 Cu3 -136.0(8)
C41 P2 Cu2 Cu3 -17.4(8)
C51 P2 Cu2 I4 -68.7(3)
C61 P2 Cu2 I4 51.1(3)
C41 P2 Cu2 I4 169.7(3)
C51 P2 Cu2 I2 54.6(3)
C61 P2 Cu2 I2 174.3(3)
C41 P2 Cu2 I2 -67.1(3)
C51 P2 Cu2 I3 176.2(3)
C61 P2 Cu2 I3 -64.0(3)
C41 P2 Cu2 I3 54.6(3)
Cu1 I4 Cu2 P2 -139.78(8)
Cu3' I4 Cu2 P2 167.2(3)
Cu1 I4 Cu2 Cu3' 53.1(3)
Cu1 I4 Cu2 Cu3 42.32(18)
Cu3' I4 Cu2 Cu3 -10.7(2)
Cu1 I4 Cu2 I2 93.76(4)
Cu3' I4 Cu2 I2 40.7(3)
Cu1 I4 Cu2 I3 -16.35(4)
Cu3' I4 Cu2 I3 -69.4(3)
Cu3' I2 Cu2 P2 -173.7(6)
Cu3 I2 Cu2 P2 164.6(3)
Cu3 I2 Cu2 Cu3' -21.7(3)
Cu3' I2 Cu2 Cu3 21.7(3)
Cu3' I2 Cu2 I4 -45.6(6)
Cu3 I2 Cu2 I4 -67.3(3)
Cu3' I2 Cu2 I3 59.9(6)
Cu3 I2 Cu2 I3 38.2(3)
Cu3 I3 Cu2 P2 -161.56(18)
Cu1 I3 Cu2 P2 140.46(8)
Cu3 I3 Cu2 Cu3' 12.1(2)
Cu1 I3 Cu2 Cu3' -45.9(4)
Cu1 I3 Cu2 Cu3 -57.99(17)
Cu3 I3 Cu2 I4 74.28(17)
Cu1 I3 Cu2 I4 16.30(4)
Cu3 I3 Cu2 I2 -36.24(17)
Cu1 I3 Cu2 I2 -94.23(4)
Cu3' I1 Cu3 I2 -63.4(9)
Cu1 I1 Cu3 I2 -142.9(7)
Cu3' I1 Cu3 Cu2 52.8(6)
Cu1 I1 Cu3 Cu2 -26.8(6)
Cu3' I1 Cu3 Cu1 79.5(5)
Cu3' I1 Cu3 I3 123.6(5)
Cu1 I1 Cu3 I3 44.10(12)
Cu3' I2 Cu3 I1 63.9(8)
Cu2 I2 Cu3 I1 146.0(7)
Cu3' I2 Cu3 Cu2 -82.1(5)
Cu3' I2 Cu3 Cu1 -48.5(5)
Cu2 I2 Cu3 Cu1 33.6(5)
Cu3' I2 Cu3 I3 -123.3(5)
Cu2 I2 Cu3 I3 -41.21(14)
P2 Cu2 Cu3 I1 166.4(3)
Cu3' Cu2 Cu3 I1 -53.3(6)
I4 Cu2 Cu3 I1 -20.1(7)
I2 Cu2 Cu3 I1 -136.6(9)
I3 Cu2 Cu3 I1 86.1(7)
P2 Cu2 Cu3 I2 -57.0(8)
Cu3' Cu2 Cu3 I2 83.3(6)
I4 Cu2 Cu3 I2 116.54(18)
I3 Cu2 Cu3 I2 -137.3(2)
P2 Cu2 Cu3 Cu1 142.2(5)
Cu3' Cu2 Cu3 Cu1 -77.5(4)
I4 Cu2 Cu3 Cu1 -44.3(2)
I2 Cu2 Cu3 Cu1 -160.8(4)
I3 Cu2 Cu3 Cu1 61.90(16)
P2 Cu2 Cu3 I3 80.3(6)
Cu3' Cu2 Cu3 I3 -139.4(5)
I4 Cu2 Cu3 I3 -106.17(7)
I2 Cu2 Cu3 I3 137.3(2)
P1 Cu1 Cu3 I1 42.3(10)
Cu3' Cu1 Cu3 I1 -85.7(5)
I4 Cu1 Cu3 I1 -121.50(19)
I3 Cu1 Cu3 I1 132.4(2)
P1 Cu1 Cu3 I2 177.1(3)
Cu3' Cu1 Cu3 I2 49.1(6)
I4 Cu1 Cu3 I2 13.3(6)
I1 Cu1 Cu3 I2 134.8(8)
I3 Cu1 Cu3 I2 -92.8(6)
P1 Cu1 Cu3 Cu2 -152.5(6)
Cu3' Cu1 Cu3 Cu2 79.5(4)
I4 Cu1 Cu3 Cu2 43.7(2)
I1 Cu1 Cu3 Cu2 165.2(4)
I3 Cu1 Cu3 Cu2 -62.45(16)
P1 Cu1 Cu3 I3 -90.1(8)
Cu3' Cu1 Cu3 I3 141.9(5)
I4 Cu1 Cu3 I3 106.12(7)
I1 Cu1 Cu3 I3 -132.4(2)
Cu1 I3 Cu3 I1 -45.38(18)
Cu2 I3 Cu3 I1 -143.1(4)
Cu1 I3 Cu3 I2 139.9(4)
Cu2 I3 Cu3 I2 42.2(2)
Cu1 I3 Cu3 Cu2 97.73(18)
Cu2 I3 Cu3 Cu1 -97.73(18)
Cu3 I2 Cu3' I1 -68.0(15)
Cu2 I2 Cu3' I1 -154.2(15)
Cu3 I2 Cu3' Cu2 86.2(5)
Cu3 I2 Cu3' Cu1 66.8(17)
Cu2 I2 Cu3' Cu1 -19.3(15)
Cu3 I2 Cu3' I4 128.9(6)
Cu2 I2 Cu3' I4 42.77(17)
Cu3 I1 Cu3' I2 68.5(15)
Cu1 I1 Cu3' I2 157.5(15)
Cu3 I1 Cu3' Cu2 -61.5(15)
Cu1 I1 Cu3' Cu2 27.5(14)
Cu3 I1 Cu3' Cu1 -89.0(5)
Cu3 I1 Cu3' I4 -128.9(6)
Cu1 I1 Cu3' I4 -39.9(2)
P2 Cu2 Cu3' I2 30(3)
Cu3 Cu2 Cu3' I2 -84.7(7)
I4 Cu2 Cu3' I2 131.6(5)
I3 Cu2 Cu3' I2 -120.8(4)
P2 Cu2 Cu3' I1 175.2(7)
Cu3 Cu2 Cu3' I1 60.9(15)
I4 Cu2 Cu3' I1 -82.8(16)
I2 Cu2 Cu3' I1 146(2)
I3 Cu2 Cu3' I1 24.8(16)
P2 Cu2 Cu3' Cu1 -159.8(19)
Cu3 Cu2 Cu3' Cu1 85.9(5)
I4 Cu2 Cu3' Cu1 -57.8(4)
I2 Cu2 Cu3' Cu1 170.6(8)
I3 Cu2 Cu3' Cu1 49.8(4)
P2 Cu2 Cu3' I4 -102(2)
Cu3 Cu2 Cu3' I4 143.7(5)
I2 Cu2 Cu3' I4 -131.6(5)
I3 Cu2 Cu3' I4 107.61(7)
P1 Cu1 Cu3' I2 169.2(3)
Cu3 Cu1 Cu3' I2 -66.1(18)
I4 Cu1 Cu3' I2 74.6(17)
I1 Cu1 Cu3' I2 -148(2)
I3 Cu1 Cu3' I2 -32.3(18)
P1 Cu1 Cu3' I1 -42(2)
Cu3 Cu1 Cu3' I1 82.3(6)
I4 Cu1 Cu3' I1 -136.9(5)
I3 Cu1 Cu3' I1 116.2(4)
P1 Cu1 Cu3' Cu2 151.6(13)
Cu3 Cu1 Cu3' Cu2 -83.8(6)
I4 Cu1 Cu3' Cu2 57.0(4)
I1 Cu1 Cu3' Cu2 -166.1(8)
I3 Cu1 Cu3' Cu2 -49.9(4)
P1 Cu1 Cu3' I4 94.6(16)
Cu3 Cu1 Cu3' I4 -140.8(5)
I1 Cu1 Cu3' I4 136.9(5)
I3 Cu1 Cu3' I4 -106.92(9)
Cu2 I4 Cu3' I2 -46.1(3)
Cu1 I4 Cu3' I2 -150.0(7)
Cu2 I4 Cu3' I1 146.2(7)
Cu1 I4 Cu3' I1 42.3(3)
Cu1 I4 Cu3' Cu2 -103.9(4)
Cu2 I4 Cu3' Cu1 103.9(4)
C21 P1 C11 C16 153.4(7)
C31 P1 C11 C16 -98.0(7)
Cu1 P1 C11 C16 29.6(8)
C21 P1 C11 C12 -27.3(8)
C31 P1 C11 C12 81.4(8)
Cu1 P1 C11 C12 -151.1(7)
C16 C11 C12 C13 0.1(14)
P1 C11 C12 C13 -179.2(8)
C11 C12 C13 C14 -0.1(15)
C12 C13 C14 C15 -0.7(16)
C13 C14 C15 C16 1.4(16)
C14 C15 C16 C11 -1.3(16)
C12 C11 C16 C15 0.5(14)
P1 C11 C16 C15 179.9(8)
C11 P1 C21 C22 -71.0(7)
C31 P1 C21 C22 -178.7(7)
Cu1 P1 C21 C22 54.5(7)
C11 P1 C21 C26 110.4(8)
C31 P1 C21 C26 2.7(8)
Cu1 P1 C21 C26 -124.1(7)
C26 C21 C22 C23 -0.3(13)
P1 C21 C22 C23 -179.0(7)
C21 C22 C23 C24 0.2(14)
C22 C23 C24 C25 0.8(15)
C23 C24 C25 C26 -1.6(16)
C22 C21 C26 C25 -0.5(13)
P1 C21 C26 C25 178.1(7)
C24 C25 C26 C21 1.5(15)
C11 P1 C31 C32 -25.4(8)
C21 P1 C31 C32 81.6(8)
Cu1 P1 C31 C32 -153.1(7)
C11 P1 C31 C36 150.1(7)
C21 P1 C31 C36 -103.0(7)
Cu1 P1 C31 C36 22.4(8)
C36 C31 C32 C33 2.4(14)
P1 C31 C32 C33 177.8(8)
C31 C32 C33 C34 -1.0(17)
C32 C33 C34 C35 -1.0(17)
C33 C34 C35 C36 1.7(17)
C32 C31 C36 C35 -1.7(14)
P1 C31 C36 C35 -177.3(8)
C34 C35 C36 C31 -0.3(16)
C51 P2 C41 C46 -95.9(7)
C61 P2 C41 C46 156.9(6)
Cu2 P2 C41 C46 32.3(7)
C51 P2 C41 C42 81.4(8)
C61 P2 C41 C42 -25.8(8)
Cu2 P2 C41 C42 -150.4(7)
C46 C41 C42 C43 0.4(14)
P2 C41 C42 C43 -176.8(7)
C41 C42 C43 C44 -1.0(16)
C42 C43 C44 C45 1.6(16)
C43 C44 C45 C46 -1.5(16)
C44 C45 C46 C41 0.9(15)
C42 C41 C46 C45 -0.4(13)
P2 C41 C46 C45 177.0(7)
C61 P2 C51 C56 79.5(9)
C41 P2 C51 C56 -27.2(9)
Cu2 P2 C51 C56 -155.2(8)
C61 P2 C51 C52 -97.9(8)
C41 P2 C51 C52 155.4(7)
Cu2 P2 C51 C52 27.4(8)
C56 C51 C52 C53 -2.9(15)
P2 C51 C52 C53 174.6(8)
C51 C52 C53 C54 -0.1(17)
C52 C53 C54 C55 3.6(18)
C53 C54 C55 C56 -4.2(19)
C54 C55 C56 C51 1.1(18)
C52 C51 C56 C55 2.4(16)
P2 C51 C56 C55 -174.9(9)
C51 P2 C61 C62 176.3(7)
C41 P2 C61 C62 -76.4(7)
Cu2 P2 C61 C62 49.5(8)
C51 P2 C61 C66 -6.7(8)
C41 P2 C61 C66 100.6(8)
Cu2 P2 C61 C66 -133.5(7)
C66 C61 C62 C63 0.9(15)
P2 C61 C62 C63 178.0(8)
C61 C62 C63 C64 0.9(16)
C62 C63 C64 C65 -1.7(17)
C63 C64 C65 C66 0.8(18)
C64 C65 C66 C61 0.9(17)
C62 C61 C66 C65 -1.7(15)
P2 C61 C66 C65 -178.7(8)
O91 Li1 O71 C72 56.6(15)
O81 Li1 O71 C72 -64.3(14)
O101 Li1 O71 C72 -178.7(11)
O91 Li1 O71 C75 -118.1(13)
O81 Li1 O71 C75 120.9(12)
O101 Li1 O71 C75 6.6(15)
C75 O71 C72 C73 -19.1(19)
Li1 O71 C72 C73 165.4(14)
O71 C72 C73 C74 22(2)
C72 C73 C74 C75 -16(2)
C72 O71 C75 C74 8.7(17)
Li1 O71 C75 C74 -176.0(11)
C73 C74 C75 O71 5(2)
O91 Li1 O81 C82 19.2(18)
O71 Li1 O81 C82 142.0(13)
O101 Li1 O81 C82 -106.8(15)
O91 Li1 O81 C85 -144.9(13)
O71 Li1 O81 C85 -22.1(16)
O101 Li1 O81 C85 89.1(15)
C85 O81 C82 C83 -6(2)
Li1 O81 C82 C83 -172.2(13)
O81 C82 C83 C84 16(2)
C82 C83 C84 C85 -20(2)
C82 O81 C85 C84 -7(2)
Li1 O81 C85 C84 159.4(12)
C83 C84 C85 O81 17(2)
O81 Li1 O91 C95 -163.7(8)
O71 Li1 O91 C95 79.3(12)
O101 Li1 O91 C95 -40.3(15)
O81 Li1 O91 C92 55.3(13)
O71 Li1 O91 C92 -61.6(13)
O101 Li1 O91 C92 178.7(10)
C95 O91 C92 C93 -19.2(14)
Li1 O91 C92 C93 127.3(10)
O91 C92 C93 C94 32.6(13)
C92 C93 C94 C95 -33.5(12)
C92 O91 C95 C94 -2.4(14)
Li1 O91 C95 C94 -145.3(10)
C93 C94 C95 O91 22.9(13)
O91 Li1 O101 C102 51.7(15)
O81 Li1 O101 C102 176.1(8)
O71 Li1 O101 C102 -73.1(12)
O91 Li1 O101 C105 -142.4(11)
O81 Li1 O101 C105 -18.0(15)
O71 Li1 O101 C105 92.8(12)
C105 O101 C102 C103 13.3(14)
Li1 O101 C102 C103 -179.2(11)
O101 C102 C103 C104 2.1(16)
C102 C103 C104 C105 -15.9(18)
C102 O101 C105 C104 -23.4(14)
Li1 O101 C105 C104 168.3(11)
C103 C104 C105 O101 24.0(17)
C115 O111 C112 C113 -16(2)
O111 C112 C113 C114 25(2)
C112 C113 C114 C115 -25(2)
C112 O111 C115 C114 0(2)
C113 C114 C115 O111 16(2)
